data_7028857
loop_
_publ_author_name
'Alexandropoulos, Dimitris I.'
'Mowson, Andrew M.'
'Pilkington, Melanie'
'Bekiari, Vlasoula'
'Christou, George'
'Stamatatos, Theocharis C.'

_publ_section_title
;
 Emissive molecular nanomagnets: introducing optical properties in
 triangular oximato {Mn(III)3} SMMs from the deliberate replacement of
 simple carboxylate ligands with their fluorescent analogues.
;
_journal_issue 5
_journal_name_full 'Dalton transactions (Cambridge, England : 2003)'
_journal_page_first 1965
_journal_page_last 1969
_journal_paper_doi 10.1039/c3dt52571f
_journal_volume 43
_journal_year 2014
_chemical_formula_moiety '2(C66 H39 Mn3 N6 O10),3(Cl O4)'
_chemical_formula_sum 'C132 H78 Cl3 Mn6 N12 O32'
_chemical_formula_weight 2780.06
_chemical_name_systematic
;
 ?
;
_space_group_crystal_system trigonal
_space_group_IT_number 165
_space_group_name_Hall '-P 3 2"c'
_space_group_name_H-M_alt 'P -3 c 1'
_symmetry_space_group_name_Hall '-P 3 2"c'
_symmetry_space_group_name_H-M 'P -3 c 1'
_atom_sites_solution_hydrogens geom
_audit_creation_method SHELXL-2013
_cell_angle_alpha 90
_cell_angle_beta 90
_cell_angle_gamma 120
_cell_formula_units_Z 2
_cell_length_a 18.4788(10)
_cell_length_b 18.4788(10)
_cell_length_c 28.5885(16)
_cell_measurement_reflns_used 9956
_cell_measurement_temperature 150(2)
_cell_measurement_theta_max 26.38
_cell_measurement_theta_min 2.20
_cell_volume 8454.1(8)
_computing_cell_refinement 'Bruker SAINT'
_computing_data_collection 'Bruker APEX2'
_computing_data_reduction 'Bruker SAINT'
_computing_molecular_graphics 'Bruker SHELXTL'
_computing_publication_material 'Bruker SHELXTL'
_computing_structure_refinement 'SHELXL-97 (Sheldrick, 2008)'
_computing_structure_solution 'SHELXS-97 (Sheldrick, 2008)'
_diffrn_ambient_temperature 150(2)
_diffrn_measured_fraction_theta_full 0.722
_diffrn_measured_fraction_theta_max 0.999
_diffrn_measurement_device_type 'Bruker APEX-II CCD'
_diffrn_measurement_method '\f and \w scans'
_diffrn_radiation_type MoK\a
_diffrn_radiation_wavelength 0.71073
_diffrn_reflns_av_R_equivalents 0.0481
_diffrn_reflns_av_unetI/netI 0.0274
_diffrn_reflns_Laue_measured_fraction_full 0.722
_diffrn_reflns_Laue_measured_fraction_max 0.999
_diffrn_reflns_limit_h_max 19
_diffrn_reflns_limit_h_min -19
_diffrn_reflns_limit_k_max 19
_diffrn_reflns_limit_k_min -17
_diffrn_reflns_limit_l_max 30
_diffrn_reflns_limit_l_min -30
_diffrn_reflns_number 36399
_diffrn_reflns_point_group_measured_fraction_full 0.722
_diffrn_reflns_point_group_measured_fraction_max 0.999
_diffrn_reflns_theta_full 25.242
_diffrn_reflns_theta_max 22.499
_diffrn_reflns_theta_min 1.910
_diffrn_source 'sealed tube'
_exptl_absorpt_coefficient_mu 0.544
_exptl_absorpt_correction_T_max 0.987
_exptl_absorpt_correction_T_min 0.850
_exptl_absorpt_correction_type multi-scan
_exptl_absorpt_process_details Bruker-SADABS
_exptl_crystal_colour red
_exptl_crystal_density_diffrn 1.092
_exptl_crystal_description 'heagonal plates'
_exptl_crystal_F_000 2822.0
_exptl_crystal_size_max 0.38
_exptl_crystal_size_mid 0.33
_exptl_crystal_size_min 0.17
_refine_diff_density_max 0.593
_refine_diff_density_min -1.045
_refine_diff_density_rms 0.117
_refine_ls_extinction_method none
_refine_ls_goodness_of_fit_ref 1.089
_refine_ls_hydrogen_treatment constr
_refine_ls_matrix_type full
_refine_ls_number_parameters 267
_refine_ls_number_reflns 3691
_refine_ls_number_restraints 25
_refine_ls_restrained_S_all 1.092
_refine_ls_R_factor_all 0.1006
_refine_ls_R_factor_gt 0.0926
_refine_ls_shift/su_max 0.002
_refine_ls_shift/su_mean 0.000
_refine_ls_structure_factor_coef Fsqd
_refine_ls_weighting_details
;
 w=1/[\s^2^(Fo^2^)+(0.1587P)^2^+49.2074P]
 where P=(Fo^2^+2Fc^2^)/3
;
_refine_ls_weighting_scheme calc
_refine_ls_wR_factor_gt 0.2748
_refine_ls_wR_factor_ref 0.2842
_reflns_Friedel_coverage 0.000
_reflns_number_gt 3255
_reflns_number_total 3691
_reflns_threshold_expression 'I > 2\s(I)'
_cod_data_source_file c3dt52571f.txt
_cod_data_source_block da294
_cod_original_cell_volume 8454.1(10)
_cod_database_code 7028857
_shelx_space_group_comment
;
The symmetry employed for this shelxl refinement is uniquely defined
by the following loop, which should always be used as a source of
symmetry information in preference to the above space-group names.
They are only intended as comments.
;
_exptl_crystal_f_000' 2828.17
_shelxl_version_number 2013-2

loop_
_space_group_symop_operation_xyz
'x, y, z'
'-y, x-y, z'
'-x+y, -x, z'
'y, x, -z+1/2'
'x-y, -y, -z+1/2'
'-x, -x+y, -z+1/2'
'-x, -y, -z'
'y, -x+y, -z'
'x-y, x, -z'
'-y, -x, z-1/2'
'-x+y, y, z-1/2'
'x, x-y, z-1/2'

loop_
_atom_site_label
_atom_site_type_symbol
_atom_site_fract_x
_atom_site_fract_y
_atom_site_fract_z
_atom_site_U_iso_or_equiv
_atom_site_adp_type
_atom_site_occupancy
_atom_site_site_symmetry_order
_atom_site_calc_flag
_atom_site_refinement_flags_posn
_atom_site_refinement_flags_adp
_atom_site_refinement_flags_occupancy
Mn1 Mn 0.60611(6) 0.21752(7) 1.04478(4) 0.0300(4) Uani 1 1 d . . .
N1 N 0.5330(3) 0.0977(3) 1.0665(2) 0.0261(13) Uani 1 1 d . . .
N2 N 0.5299(3) 0.2303(4) 1.0906(2) 0.0322(14) Uani 1 1 d . . .
C22 C 0.4144(5) 0.1671(6) 1.1470(4) 0.058(3) Uani 1 1 d . . .
C21 C 0.4946(4) 0.2635(4) 0.9807(2) 0.0255(15) Uani 1 1 d . . .
O1 O 0.5139(3) 0.2105(3) 0.99172(17) 0.0329(12) Uani 1 1 d . . .
O2 O 0.6619(3) 0.1893(3) 0.99682(16) 0.0303(12) Uani 1 1 d . . .
O3 O 0.6958(3) 0.2313(3) 1.09694(18) 0.0370(13) Uani 1 1 d . . .
O4 O 0.6667 0.3333 1.0349(3) 0.032(2) Uani 1 3 d S T P
C1 C 0.5422(4) 0.0333(4) 1.0536(3) 0.0327(17) Uani 1 1 d . . .
H1 H 0.5833 0.0422 1.0308 0.039 Uiso 1 1 calc R U .
C2 C 0.4941(5) -0.0459(5) 1.0723(3) 0.043(2) Uani 1 1 d . . .
H2 H 0.4997 -0.0915 1.0616 0.052 Uiso 1 1 calc R U .
C3 C 0.4378(5) -0.0562(5) 1.1069(3) 0.046(2) Uani 1 1 d . . .
H3 H 0.4049 -0.1092 1.1213 0.055 Uiso 1 1 calc R U .
C4 C 0.4295(5) 0.0114(5) 1.1206(3) 0.044(2) Uani 1 1 d . . .
H4 H 0.3908 0.0050 1.1444 0.052 Uiso 1 1 calc R U .
C5 C 0.4777(4) 0.0875(4) 1.0996(3) 0.0342(18) Uani 1 1 d . . .
C6 C 0.4752(4) 0.1637(5) 1.1121(3) 0.0371(19) Uani 1 1 d . . .
C7 C 0.5200(5) 0.2356(5) 0.8828(3) 0.044(2) Uani 1 1 d D . .
H7 H 0.5611 0.2443 0.9055 0.053 Uiso 1 1 calc R U .
C8 C 0.5352(6) 0.2285(5) 0.8365(3) 0.064(3) Uani 1 1 d D . .
H8 H 0.5872 0.2348 0.8269 0.076 Uiso 1 1 calc R U .
C9 C 0.4724(7) 0.2118(5) 0.8035(3) 0.070(3) Uani 1 1 d D . .
H9 H 0.4816 0.2053 0.7715 0.084 Uiso 1 1 calc R U .
C11 C 0.3825(3) 0.2138(3) 0.86388(13) 0.052(2) Uani 1 1 d DG . .
C12 C 0.4429(2) 0.2301(3) 0.89763(16) 0.0397(19) Uani 1 1 d DG . .
C13 C 0.4288(2) 0.2424(3) 0.94393(14) 0.0358(18) Uani 1 1 d G . .
C14 C 0.3542(3) 0.2385(3) 0.95649(15) 0.046(2) Uani 1 1 d DG . .
C15 C 0.2938(2) 0.2222(4) 0.9227(2) 0.063(3) Uani 1 1 d DG . .
C16 C 0.3079(3) 0.2099(4) 0.87644(19) 0.076(4) Uani 1 1 d G . .
H16 H 0.2666 0.1987 0.8534 0.092 Uiso 1 1 calc R U .
C17 C 0.2171(5) 0.2192(6) 0.9362(4) 0.080(4) Uani 1 1 d D . .
H17 H 0.1754 0.2072 0.9132 0.096 Uiso 1 1 calc R U .
C18 C 0.2034(7) 0.2332(8) 0.9809(5) 0.100(5) Uani 1 1 d D . .
H18 H 0.1530 0.2323 0.9889 0.120 Uiso 1 1 calc R U .
C19 C 0.2630(6) 0.2489(7) 1.0154(4) 0.085(4) Uani 1 1 d D . .
H19 H 0.2530 0.2574 1.0469 0.102 Uiso 1 1 calc R U .
C20 C 0.3359(5) 0.2520(5) 1.0031(4) 0.064(3) Uani 1 1 d D . .
H20 H 0.3764 0.2638 1.0268 0.077 Uiso 1 1 calc R U .
C10 C 0.3985(7) 0.2048(6) 0.8169(3) 0.075(3) Uani 1 1 d D . .
H10 H 0.3569 0.1935 0.7939 0.090 Uiso 1 1 calc R U .
Cl1 Cl 0.2029(3) 0.2029(3) 0.7500 0.0818(13) Uani 1 2 d S T P
O5 O 0.1836(7) 0.1280(6) 0.7748(4) 0.135(4) Uani 1 1 d . . .
O6 O 0.2249(11) 0.2654(8) 0.7831(4) 0.171(6) Uani 1 1 d . . .

loop_
_atom_site_aniso_label
_atom_site_aniso_U_11
_atom_site_aniso_U_22
_atom_site_aniso_U_33
_atom_site_aniso_U_23
_atom_site_aniso_U_13
_atom_site_aniso_U_12
Mn1 0.0247(7) 0.0232(7) 0.0418(7) 0.0013(5) 0.0031(5) 0.0118(5)
N1 0.013(3) 0.019(3) 0.047(3) -0.001(3) 0.001(3) 0.008(2)
N2 0.018(3) 0.034(4) 0.040(3) 0.007(3) -0.001(3) 0.009(3)
C22 0.036(5) 0.043(5) 0.092(7) 0.010(5) 0.035(5) 0.017(4)
C21 0.018(3) 0.020(4) 0.037(4) 0.002(3) 0.005(3) 0.009(3)
O1 0.036(3) 0.027(3) 0.049(3) -0.002(2) -0.006(2) 0.026(2)
O2 0.017(3) 0.022(3) 0.048(3) 0.000(2) 0.006(2) 0.007(2)
O3 0.018(3) 0.025(3) 0.058(3) 0.006(2) -0.004(2) 0.003(2)
O4 0.025(3) 0.025(3) 0.046(5) 0.000 0.000 0.0125(14)
C1 0.027(4) 0.023(4) 0.045(4) -0.005(3) -0.012(3) 0.009(3)
C2 0.048(5) 0.029(4) 0.052(5) -0.008(4) -0.014(4) 0.019(4)
C3 0.037(5) 0.021(4) 0.074(6) 0.007(4) 0.002(4) 0.009(4)
C4 0.025(4) 0.029(4) 0.071(6) 0.014(4) 0.008(4) 0.010(4)
C5 0.014(4) 0.023(4) 0.053(5) -0.002(3) -0.005(3) 0.000(3)
C6 0.017(4) 0.038(5) 0.055(5) 0.008(4) 0.011(3) 0.013(4)
C7 0.051(5) 0.036(5) 0.040(5) 0.002(4) 0.006(4) 0.018(4)
C8 0.093(8) 0.040(5) 0.059(6) 0.005(4) 0.016(6) 0.034(5)
C9 0.123(10) 0.042(5) 0.040(5) 0.002(4) -0.003(6) 0.038(6)
C11 0.061(6) 0.037(5) 0.059(6) -0.013(4) -0.028(5) 0.025(4)
C12 0.046(5) 0.021(4) 0.057(5) -0.008(3) -0.013(4) 0.020(4)
C13 0.021(4) 0.025(4) 0.059(5) 0.000(3) -0.004(3) 0.009(3)
C14 0.027(4) 0.029(4) 0.082(6) -0.011(4) -0.010(4) 0.015(4)
C15 0.041(5) 0.046(6) 0.101(8) -0.024(5) -0.024(5) 0.021(5)
C16 0.053(6) 0.038(5) 0.135(10) -0.010(6) -0.054(7) 0.021(5)
C17 0.029(5) 0.064(7) 0.155(12) -0.031(7) -0.031(6) 0.029(5)
C18 0.038(7) 0.079(9) 0.184(15) -0.023(9) 0.005(8) 0.030(6)
C19 0.039(6) 0.059(7) 0.156(12) -0.019(7) 0.022(7) 0.023(5)
C20 0.032(5) 0.032(5) 0.109(8) -0.017(5) 0.012(5) 0.002(4)
C10 0.081(8) 0.068(7) 0.087(8) -0.014(6) -0.031(7) 0.046(6)
Cl1 0.105(3) 0.105(3) 0.070(2) 0.0088(9) -0.0088(9) 0.079(3)
O5 0.153(9) 0.077(6) 0.147(9) 0.033(6) -0.065(7) 0.037(6)
O6 0.283(17) 0.130(10) 0.123(8) -0.057(7) -0.077(10) 0.121(11)

loop_
_atom_type_symbol
_atom_type_description
_atom_type_scat_dispersion_real
_atom_type_scat_dispersion_imag
_atom_type_scat_source
C C 0.0033 0.0016 'International Tables Vol C Tables 4.2.6.8 and 6.1.1.4'
H H 0.0000 0.0000 'International Tables Vol C Tables 4.2.6.8 and 6.1.1.4'
N N 0.0061 0.0033 'International Tables Vol C Tables 4.2.6.8 and 6.1.1.4'
O O 0.0106 0.0060 'International Tables Vol C Tables 4.2.6.8 and 6.1.1.4'
Cl Cl 0.1484 0.1585 'International Tables Vol C Tables 4.2.6.8 and 6.1.1.4'
Mn Mn 0.3368 0.7283 'International Tables Vol C Tables 4.2.6.8 and 6.1.1.4'

loop_
_geom_angle_atom_site_label_1
_geom_angle_atom_site_label_2
_geom_angle_atom_site_label_3
_geom_angle
_geom_angle_site_symmetry_1
_geom_angle_site_symmetry_3
O4 Mn1 O2 96.1(2) . .
O4 Mn1 N2 91.0(2) . .
O2 Mn1 N2 170.3(2) . .
O4 Mn1 N1 169.3(3) . .
O2 Mn1 N1 94.4(2) . .
N2 Mn1 N1 78.8(2) . .
O4 Mn1 O3 89.1(2) . .
O2 Mn1 O3 92.3(2) . .
N2 Mn1 O3 94.4(2) . .
N1 Mn1 O3 88.3(2) . .
O4 Mn1 O1 88.1(2) . .
O2 Mn1 O1 89.81(18) . .
N2 Mn1 O1 83.8(2) . .
N1 Mn1 O1 94.1(2) . .
O3 Mn1 O1 176.63(18) . .
O4 Mn1 Mn1 31.11(7) . 3_665
O2 Mn1 Mn1 121.52(14) . 3_665
N2 Mn1 Mn1 63.33(17) . 3_665
N1 Mn1 Mn1 140.60(16) . 3_665
O3 Mn1 Mn1 104.43(13) . 3_665
O1 Mn1 Mn1 72.22(12) . 3_665
O4 Mn1 Mn1 31.11(7) . 2_655
O2 Mn1 Mn1 81.37(14) . 2_655
N2 Mn1 Mn1 107.98(17) . 2_655
N1 Mn1 Mn1 150.23(16) . 2_655
O3 Mn1 Mn1 62.62(13) . 2_655
O1 Mn1 Mn1 115.20(13) . 2_655
Mn1 Mn1 Mn1 60.0 3_665 2_655
C5 N1 C1 119.9(6) . .
C5 N1 Mn1 114.6(4) . .
C1 N1 Mn1 125.1(5) . .
C6 N2 O3 122.4(6) . 3_665
C6 N2 Mn1 117.1(5) . .
O3 N2 Mn1 120.4(4) 3_665 .
O1 C21 O2 126.1(6) . 3_665
O1 C21 C13 119.2(6) . .
O2 C21 C13 114.7(5) 3_665 .
C21 O1 Mn1 129.7(4) . .
C21 O2 Mn1 130.5(4) 2_655 .
N2 O3 Mn1 112.6(4) 2_655 .
Mn1 O4 Mn1 117.78(13) . 2_655
Mn1 O4 Mn1 117.78(13) . 3_665
Mn1 O4 Mn1 117.78(13) 2_655 3_665
N1 C1 C2 122.3(7) . .
N1 C1 H1 118.8 . .
C2 C1 H1 118.8 . .
C3 C2 C1 117.7(7) . .
C3 C2 H2 121.2 . .
C1 C2 H2 121.2 . .
C2 C3 C4 119.6(7) . .
C2 C3 H3 120.2 . .
C4 C3 H3 120.2 . .
C5 C4 C3 119.4(8) . .
C5 C4 H4 120.3 . .
C3 C4 H4 120.3 . .
N1 C5 C4 121.0(7) . .
N1 C5 C6 115.0(6) . .
C4 C5 C6 124.0(7) . .
N2 C6 C5 114.3(6) . .
N2 C6 C22 120.8(7) . .
C5 C6 C22 124.9(7) . .
C8 C7 C12 121.3(7) . .
C8 C7 H7 119.4 . .
C12 C7 H7 119.4 . .
C7 C8 C9 118.8(8) . .
C7 C8 H8 120.6 . .
C9 C8 H8 120.6 . .
C10 C9 C8 120.9(8) . .
C10 C9 H9 119.6 . .
C8 C9 H9 119.6 . .
C12 C11 C16 120.0 . .
C12 C11 C10 119.8(5) . .
C16 C11 C10 120.2(5) . .
C11 C12 C13 120.0 . .
C11 C12 C7 118.0(4) . .
C13 C12 C7 122.0(4) . .
C12 C13 C14 120.0 . .
C12 C13 C21 121.0(4) . .
C14 C13 C21 119.0(4) . .
C15 C14 C13 120.0 . .
C15 C14 C20 116.7(5) . .
C13 C14 C20 123.2(5) . .
C14 C15 C16 120.0 . .
C14 C15 C17 119.4(6) . .
C16 C15 C17 120.6(6) . .
C15 C16 C11 120.0 . .
C15 C16 H16 120.0 . .
C11 C16 H16 120.0 . .
C18 C17 C15 121.2(8) . .
C18 C17 H17 119.4 . .
C15 C17 H17 119.4 . .
C17 C18 C19 120.2(9) . .
C17 C18 H18 119.9 . .
C19 C18 H18 119.9 . .
C20 C19 C18 119.2(9) . .
C20 C19 H19 120.4 . .
C18 C19 H19 120.4 . .
C19 C20 C14 123.3(9) . .
C19 C20 H20 118.4 . .
C14 C20 H20 118.4 . .
C9 C10 C11 121.1(8) . .
C9 C10 H10 119.4 . .
C11 C10 H10 119.4 . .
O6 Cl1 O6 111.5(15) 4_556 .
O6 Cl1 O5 107.2(7) 4_556 4_556
O6 Cl1 O5 112.9(8) . 4_556
O6 Cl1 O5 112.9(8) 4_556 .
O6 Cl1 O5 107.2(7) . .
O5 Cl1 O5 105.2(9) 4_556 .

loop_
_geom_bond_atom_site_label_1
_geom_bond_atom_site_label_2
_geom_bond_distance
_geom_bond_site_symmetry_2
Mn1 O4 1.8753(17) .
Mn1 O2 1.937(5) .
Mn1 N2 2.021(6) .
Mn1 N1 2.030(5) .
Mn1 O3 2.147(5) .
Mn1 O1 2.236(5) .
Mn1 Mn1 3.2112(18) 3_665
Mn1 Mn1 3.2112(18) 2_655
N1 C5 1.336(9) .
N1 C1 1.336(9) .
N2 C6 1.292(9) .
N2 O3 1.330(8) 3_665
C22 C6 1.528(11) .
C21 O1 1.240(8) .
C21 O2 1.282(8) 3_665
C21 C13 1.503(8) .
O2 C21 1.282(8) 2_655
O3 N2 1.330(8) 2_655
O4 Mn1 1.8753(17) 2_655
O4 Mn1 1.8753(17) 3_665
C1 C2 1.385(11) .
C1 H1 0.9500 .
C2 C3 1.378(12) .
C2 H2 0.9500 .
C3 C4 1.390(11) .
C3 H3 0.9500 .
C4 C5 1.369(10) .
C4 H4 0.9500 .
C5 C6 1.475(11) .
C7 C8 1.372(11) .
C7 C12 1.440(8) .
C7 H7 0.9500 .
C8 C9 1.404(11) .
C8 H8 0.9500 .
C9 C10 1.360(12) .
C9 H9 0.9500 .
C11 C12 1.3900 .
C11 C16 1.3900 .
C11 C10 1.404(10) .
C12 C13 1.3900 .
C13 C14 1.3900 .
C14 C15 1.3900 .
C14 C20 1.428(10) .
C15 C16 1.3900 .
C15 C17 1.443(9) .
C16 H16 0.9500 .
C17 C18 1.355(12) .
C17 H17 0.9500 .
C18 C19 1.395(13) .
C18 H18 0.9500 .
C19 C20 1.365(11) .
C19 H19 0.9500 .
C20 H20 0.9500 .
C10 H10 0.9500 .
Cl1 O6 1.387(10) 4_556
Cl1 O6 1.387(10) .
Cl1 O5 1.431(9) 4_556
Cl1 O5 1.431(9) .
